data_4061506
loop_
_publ_author_name
'Field, Leslie  D.'
'Messerle, Barbara A.'
'Vuong, Khuong Q.'
'Turner, Peter'

_publ_section_title
;
Intramolecular Hydroamination with Rhodium(I) and Iridium(I) Complexes 
Containing a Phosphine--N-Heterocyclic Carbene Ligand
;
_journal_issue 17
_journal_name_full Organometallics
_journal_page_first 4241
_journal_page_last 4250
_journal_paper_doi 10.1021/om050235p
_journal_volume 24
_journal_year 2005
_chemical_formula_sum 'C51 H51 B Ir N2 O P'
_chemical_formula_weight 941.92
_space_group_IT_number 14
_symmetry_cell_setting monoclinic
_symmetry_space_group_name_Hall '-P 2yn'
_symmetry_space_group_name_H-M 'P 1 21/n 1'
_cell_angle_alpha 90.00
_cell_angle_beta 99.314(3)
_cell_angle_gamma 90.00
_cell_formula_units_Z 4
_cell_length_a 16.559(3)
_cell_length_b 14.696(3)
_cell_length_c 17.164(3)
_cell_measurement_temperature 150(2)
_cell_volume 4121.9(13)
_diffrn_ambient_temperature 150(2)
_exptl_crystal_density_diffrn 1.518
_cod_original_sg_symbol_H-M 'P 21/n'
_cod_database_code 4061506

loop_
_symmetry_equiv_pos_as_xyz
'x, y, z'
'-x+1/2, y+1/2, -z+1/2'
'-x, -y, -z'
'x-1/2, -y-1/2, z-1/2'

loop_
_atom_site_label
_atom_site_type_symbol
_atom_site_fract_x
_atom_site_fract_y
_atom_site_fract_z
_atom_site_U_iso_or_equiv
_atom_site_adp_type
_atom_site_occupancy
_atom_site_symmetry_multiplicity
_atom_site_calc_flag
_atom_site_refinement_flags
_atom_site_disorder_assembly
_atom_site_disorder_group
Ir1 Ir 0.768964(4) 0.418203(4) 0.454426(4) 0.01775(3) Uani 1 1 d . . .
O0 O 0.91868(9) 0.53452(11) 0.51431(10) 0.0442(4) Uani 1 1 d . . .
C0 C 0.86162(12) 0.49386(13) 0.48964(11) 0.0274(4) Uani 1 1 d . . .
P1 P 0.77428(3) 0.33896(3) 0.57483(2) 0.01766(9) Uani 1 1 d . . .
N1 N 0.89668(10) 0.33985(12) 0.36195(9) 0.0319(4) Uani 1 1 d . . .
N2 N 0.85196(9) 0.23565(10) 0.43195(9) 0.0257(3) Uani 1 1 d . . .
C1 C 0.67213(11) 0.35113(12) 0.37706(10) 0.0221(4) Uani 1 1 d . . .
H1 H 0.6859(12) 0.2919(14) 0.3661(12) 0.025(5) Uiso 1 1 d . . .
C2 C 0.70506(12) 0.42183(11) 0.33374(11) 0.0235(4) Uani 1 1 d . . .
H2 H 0.7416(11) 0.4029(11) 0.3000(11) 0.010(4) Uiso 1 1 d . . .
C3 C 0.65744(12) 0.50862(12) 0.30958(11) 0.0281(4) Uani 1 1 d . . .
H3A H 0.6680 0.5279 0.2569 0.034 Uiso 1 1 calc R . .
H3B H 0.5981 0.4961 0.3054 0.034 Uiso 1 1 calc R . .
C4 C 0.68070(14) 0.58554(12) 0.36822(12) 0.0308(4) Uani 1 1 d . . .
H4A H 0.7287 0.6181 0.3541 0.037 Uiso 1 1 calc R . .
H4B H 0.6348 0.6293 0.3639 0.037 Uiso 1 1 calc R . .
C5 C 0.70092(12) 0.55306(13) 0.45264(11) 0.0257(4) Uani 1 1 d . . .
H5 H 0.7349(13) 0.5934(12) 0.4871(12) 0.021(5) Uiso 1 1 d . . .
C6 C 0.65757(11) 0.48828(12) 0.48792(11) 0.0240(4) Uani 1 1 d . . .
H6 H 0.6659(11) 0.4910(13) 0.5434(12) 0.025(5) Uiso 1 1 d . . .
C7 C 0.57804(12) 0.44498(14) 0.44862(12) 0.0288(4) Uani 1 1 d . . .
H7A H 0.5472 0.4901 0.4127 0.035 Uiso 1 1 calc R . .
H7B H 0.5447 0.4301 0.4899 0.035 Uiso 1 1 calc R . .
C8 C 0.58861(11) 0.35800(13) 0.40124(11) 0.0265(4) Uani 1 1 d . . .
H8A H 0.5798 0.3043 0.4336 0.032 Uiso 1 1 calc R . .
H8B H 0.5464 0.3570 0.3533 0.032 Uiso 1 1 calc R . .
C9 C 0.84578(11) 0.32581(13) 0.41516(10) 0.0246(4) Uani 1 1 d . . .
C10 C 0.93400(13) 0.25880(16) 0.34650(13) 0.0403(5) Uani 1 1 d . . .
H10 H 0.9724 0.2508 0.3115 0.048 Uiso 1 1 calc R . .
C11 C 0.90609(13) 0.19420(15) 0.38977(12) 0.0365(5) Uani 1 1 d . . .
H11 H 0.9206 0.1316 0.3913 0.044 Uiso 1 1 calc R . .
C12 C 0.81010(12) 0.18720(12) 0.48839(11) 0.0269(4) Uani 1 1 d . . .
H12A H 0.8287 0.1231 0.4919 0.032 Uiso 1 1 calc R . .
H12B H 0.7505 0.1874 0.4689 0.032 Uiso 1 1 calc R . .
C13 C 0.82628(11) 0.22979(11) 0.57053(10) 0.0237(4) Uani 1 1 d . . .
H13A H 0.8859 0.2388 0.5864 0.028 Uiso 1 1 calc R . .
H13B H 0.8077 0.1874 0.6088 0.028 Uiso 1 1 calc R . .
C14 C 0.91406(15) 0.42620(15) 0.32547(14) 0.0415(6) Uani 1 1 d . . .
H14A H 0.8723 0.4711 0.3333 0.062 Uiso 1 1 calc R . .
H14B H 0.9134 0.4170 0.2688 0.062 Uiso 1 1 calc R . .
H14C H 0.9681 0.4483 0.3499 0.062 Uiso 1 1 calc R . .
C15 C 0.82951(11) 0.39401(12) 0.66242(10) 0.0213(3) Uani 1 1 d . . .
C16 C 0.86658(11) 0.34251(13) 0.72633(11) 0.0259(4) Uani 1 1 d . . .
H16 H 0.8652 0.2780 0.7232 0.031 Uiso 1 1 calc R . .
C17 C 0.90569(12) 0.38457(14) 0.79479(11) 0.0313(4) Uani 1 1 d . . .
H17 H 0.9305 0.3489 0.8383 0.038 Uiso 1 1 calc R . .
C18 C 0.90826(12) 0.47897(14) 0.79914(11) 0.0300(4) Uani 1 1 d . . .
H18 H 0.9358 0.5080 0.8454 0.036 Uiso 1 1 calc R . .
C19 C 0.87112(12) 0.53038(13) 0.73670(12) 0.0290(4) Uani 1 1 d . . .
H19 H 0.8724 0.5949 0.7403 0.035 Uiso 1 1 calc R . .
C20 C 0.83174(11) 0.48892(12) 0.66833(11) 0.0252(4) Uani 1 1 d . . .
H20 H 0.8062 0.5251 0.6254 0.030 Uiso 1 1 calc R . .
C21 C 0.67866(11) 0.30694(11) 0.60816(10) 0.0213(3) Uani 1 1 d . . .
C22 C 0.64596(12) 0.36097(13) 0.66209(11) 0.0297(4) Uani 1 1 d . . .
H22 H 0.6748 0.4137 0.6832 0.036 Uiso 1 1 calc R . .
C23 C 0.57163(12) 0.33888(15) 0.68555(12) 0.0337(4) Uani 1 1 d . . .
H23 H 0.5501 0.3765 0.7222 0.040 Uiso 1 1 calc R . .
C24 C 0.52937(12) 0.26232(13) 0.65541(11) 0.0307(4) Uani 1 1 d . . .
H24 H 0.4783 0.2476 0.6708 0.037 Uiso 1 1 calc R . .
C25 C 0.56161(12) 0.20693(13) 0.60262(11) 0.0285(4) Uani 1 1 d . . .
H25 H 0.5329 0.1539 0.5822 0.034 Uiso 1 1 calc R . .
C26 C 0.63553(12) 0.22886(12) 0.57969(11) 0.0263(4) Uani 1 1 d . . .
H26 H 0.6574 0.1902 0.5439 0.032 Uiso 1 1 calc R . .
C27 C 0.72099(10) -0.04121(11) 0.44911(10) 0.0191(3) Uani 1 1 d . . .
C28 C 0.64772(11) -0.00944(12) 0.47033(10) 0.0234(4) Uani 1 1 d . . .
H28 H 0.6302 -0.0343 0.5159 0.028 Uiso 1 1 calc R . .
C29 C 0.59960(12) 0.05696(13) 0.42749(11) 0.0272(4) Uani 1 1 d . . .
H29 H 0.5503 0.0762 0.4441 0.033 Uiso 1 1 calc R . .
C30 C 0.62316(13) 0.09521(12) 0.36072(12) 0.0288(4) Uani 1 1 d . . .
H30 H 0.5901 0.1398 0.3308 0.035 Uiso 1 1 calc R . .
C31 C 0.69593(13) 0.06691(12) 0.33860(11) 0.0277(4) Uani 1 1 d . . .
H31 H 0.7133 0.0926 0.2933 0.033 Uiso 1 1 calc R . .
C32 C 0.74378(11) 0.00093(12) 0.38244(10) 0.0228(3) Uani 1 1 d . . .
H32 H 0.7940 -0.0163 0.3666 0.027 Uiso 1 1 calc R . .
C33 C 0.83897(10) -0.05428(12) 0.56969(10) 0.0190(3) Uani 1 1 d . . .
C34 C 0.91793(11) -0.02512(12) 0.56331(11) 0.0245(4) Uani 1 1 d . . .
H34 H 0.9413 -0.0446 0.5191 0.029 Uiso 1 1 calc R . .
C35 C 0.96388(12) 0.03129(13) 0.61886(12) 0.0300(4) Uani 1 1 d . . .
H35 H 1.0173 0.0495 0.6119 0.036 Uiso 1 1 calc R . .
C36 C 0.93203(12) 0.06081(12) 0.68397(11) 0.0284(4) Uani 1 1 d . . .
H36 H 0.9633 0.0988 0.7223 0.034 Uiso 1 1 calc R . .
C37 C 0.85371(12) 0.03409(12) 0.69246(11) 0.0263(4) Uani 1 1 d . . .
H37 H 0.8308 0.0542 0.7367 0.032 Uiso 1 1 calc R . .
C38 C 0.80844(11) -0.02223(11) 0.63617(10) 0.0233(4) Uani 1 1 d . . .
H38 H 0.7548 -0.0396 0.6432 0.028 Uiso 1 1 calc R . .
C39 C 0.83347(10) -0.17752(11) 0.44879(10) 0.0205(3) Uani 1 1 d . . .
C40 C 0.80940(13) -0.19655(12) 0.36863(11) 0.0273(4) Uani 1 1 d . . .
H40 H 0.7603 -0.1702 0.3418 0.033 Uiso 1 1 calc R . .
C41 C 0.85462(14) -0.25258(13) 0.32646(12) 0.0355(5) Uani 1 1 d . . .
H41 H 0.8365 -0.2626 0.2717 0.043 Uiso 1 1 calc R . .
C42 C 0.92536(14) -0.29368(13) 0.36336(13) 0.0360(5) Uani 1 1 d . . .
H42 H 0.9569 -0.3309 0.3344 0.043 Uiso 1 1 calc R . .
C43 C 0.94954(12) -0.27977(13) 0.44304(13) 0.0323(4) Uani 1 1 d . . .
H43 H 0.9972 -0.3091 0.4698 0.039 Uiso 1 1 calc R . .
C44 C 0.90437(11) -0.22302(12) 0.48447(11) 0.0261(4) Uani 1 1 d . . .
H44 H 0.9223 -0.2147 0.5394 0.031 Uiso 1 1 calc R . .
C45 C 0.72712(10) -0.19029(12) 0.54472(9) 0.0192(4) Uani 1 1 d . . .
C46 C 0.75820(11) -0.23199(11) 0.61635(10) 0.0215(3) Uani 1 1 d . . .
H46 H 0.8105 -0.2139 0.6430 0.026 Uiso 1 1 calc R . .
C47 C 0.71563(11) -0.29902(12) 0.65037(11) 0.0245(4) Uani 1 1 d . . .
H47 H 0.7391 -0.3257 0.6992 0.029 Uiso 1 1 calc R . .
C48 C 0.63903(11) -0.32690(12) 0.61313(11) 0.0251(4) Uani 1 1 d . . .
H48 H 0.6093 -0.3719 0.6365 0.030 Uiso 1 1 calc R . .
C49 C 0.60653(11) -0.28811(12) 0.54133(11) 0.0241(4) Uani 1 1 d . . .
H49 H 0.5545 -0.3071 0.5147 0.029 Uiso 1 1 calc R . .
C50 C 0.65006(11) -0.22129(11) 0.50818(10) 0.0216(3) Uani 1 1 d . . .
H50 H 0.6267 -0.1957 0.4589 0.026 Uiso 1 1 calc R . .
B1 B 0.78044(12) -0.11576(13) 0.50252(11) 0.0183(4) Uani 1 1 d . . .

loop_
_atom_site_aniso_label
_atom_site_aniso_U_11
_atom_site_aniso_U_22
_atom_site_aniso_U_33
_atom_site_aniso_U_23
_atom_site_aniso_U_13
_atom_site_aniso_U_12
Ir1 0.01915(4) 0.01801(4) 0.01639(4) 0.00114(2) 0.00382(3) 0.00153(2)
O0 0.0341(8) 0.0445(9) 0.0522(10) 0.0040(8) 0.0014(7) -0.0151(7)
C0 0.0281(10) 0.0272(9) 0.0277(10) 0.0050(8) 0.0064(8) -0.0020(8)
P1 0.0202(2) 0.01638(19) 0.0162(2) 0.00074(15) 0.00248(16) 0.00053(16)
N1 0.0272(9) 0.0468(10) 0.0233(8) 0.0044(7) 0.0085(7) 0.0111(7)
N2 0.0256(8) 0.0292(8) 0.0219(8) -0.0042(6) 0.0024(6) 0.0089(6)
C1 0.0240(9) 0.0226(8) 0.0187(8) -0.0017(7) 0.0007(7) 0.0014(7)
C2 0.0246(9) 0.0288(10) 0.0174(9) -0.0007(7) 0.0045(7) 0.0034(7)
C3 0.0287(10) 0.0329(10) 0.0227(9) 0.0079(8) 0.0041(7) 0.0044(8)
C4 0.0358(11) 0.0260(10) 0.0310(11) 0.0089(8) 0.0062(9) 0.0059(8)
C5 0.0305(10) 0.0201(8) 0.0262(10) -0.0004(7) 0.0037(8) 0.0062(7)
C6 0.0287(10) 0.0233(9) 0.0206(9) -0.0001(7) 0.0064(7) 0.0081(7)
C7 0.0249(10) 0.0328(9) 0.0305(10) 0.0033(8) 0.0097(8) 0.0050(8)
C8 0.0220(9) 0.0307(9) 0.0262(9) 0.0018(7) 0.0021(7) -0.0019(7)
C9 0.0223(9) 0.0324(10) 0.0189(9) -0.0006(7) 0.0022(7) 0.0056(7)
C10 0.0331(11) 0.0616(15) 0.0274(10) -0.0044(10) 0.0080(9) 0.0203(10)
C11 0.0373(12) 0.0425(12) 0.0284(10) -0.0096(9) 0.0017(9) 0.0195(9)
C12 0.0324(10) 0.0185(8) 0.0292(10) -0.0017(7) 0.0027(8) 0.0042(7)
C13 0.0277(9) 0.0195(8) 0.0233(9) 0.0037(7) 0.0020(7) 0.0031(7)
C14 0.0335(12) 0.0603(15) 0.0336(12) 0.0117(10) 0.0144(10) 0.0029(10)
C15 0.0208(9) 0.0245(8) 0.0185(8) -0.0015(7) 0.0034(7) -0.0035(7)
C16 0.0283(10) 0.0267(9) 0.0221(9) 0.0026(7) 0.0021(7) -0.0039(7)
C17 0.0319(11) 0.0378(11) 0.0223(9) 0.0048(8) -0.0012(8) -0.0045(9)
C18 0.0251(10) 0.0399(11) 0.0233(9) -0.0080(8) -0.0011(7) -0.0061(8)
C19 0.0286(10) 0.0269(9) 0.0308(10) -0.0071(8) 0.0024(8) -0.0027(8)
C20 0.0253(9) 0.0260(9) 0.0233(9) -0.0003(7) 0.0008(7) 0.0007(7)
C21 0.0230(9) 0.0225(8) 0.0182(8) 0.0032(6) 0.0022(7) 0.0004(7)
C22 0.0315(10) 0.0316(10) 0.0267(10) -0.0053(8) 0.0070(8) -0.0046(8)
C23 0.0315(11) 0.0435(12) 0.0284(10) -0.0056(9) 0.0115(8) 0.0003(9)
C24 0.0240(9) 0.0428(11) 0.0259(10) 0.0066(8) 0.0058(8) -0.0045(8)
C25 0.0277(10) 0.0293(9) 0.0272(10) 0.0037(8) 0.0010(8) -0.0073(8)
C26 0.0306(10) 0.0260(9) 0.0224(9) -0.0009(7) 0.0048(7) -0.0015(7)
C27 0.0212(8) 0.0178(8) 0.0174(8) -0.0020(6) 0.0004(6) -0.0034(6)
C28 0.0244(9) 0.0260(9) 0.0198(8) -0.0002(7) 0.0029(7) -0.0021(7)
C29 0.0243(9) 0.0265(9) 0.0289(10) -0.0053(8) -0.0016(8) 0.0029(7)
C30 0.0326(11) 0.0228(9) 0.0277(10) 0.0007(7) -0.0055(8) 0.0034(7)
C31 0.0351(11) 0.0251(9) 0.0221(9) 0.0044(7) 0.0024(8) -0.0017(8)
C32 0.0248(9) 0.0228(8) 0.0214(9) 0.0004(7) 0.0051(7) -0.0023(7)
C33 0.0222(9) 0.0173(7) 0.0168(8) 0.0030(6) 0.0013(7) 0.0008(6)
C34 0.0237(9) 0.0249(9) 0.0250(9) -0.0021(7) 0.0045(7) -0.0011(7)
C35 0.0228(9) 0.0291(10) 0.0361(11) -0.0015(8) -0.0015(8) -0.0051(8)
C36 0.0339(11) 0.0215(8) 0.0250(10) -0.0015(7) -0.0098(8) -0.0007(8)
C37 0.0385(11) 0.0210(9) 0.0188(9) -0.0007(7) 0.0024(8) 0.0027(8)
C38 0.0265(9) 0.0221(8) 0.0217(9) 0.0017(7) 0.0056(7) -0.0006(7)
C39 0.0216(8) 0.0193(8) 0.0214(8) 0.0015(6) 0.0063(7) -0.0054(6)
C40 0.0375(11) 0.0233(9) 0.0210(9) -0.0005(7) 0.0047(8) 0.0002(8)
C41 0.0561(14) 0.0290(10) 0.0235(10) -0.0049(8) 0.0129(9) -0.0021(10)
C42 0.0474(13) 0.0242(9) 0.0422(12) -0.0033(9) 0.0251(10) 0.0024(9)
C43 0.0287(10) 0.0253(9) 0.0459(12) 0.0005(8) 0.0147(9) 0.0033(8)
C44 0.0248(9) 0.0263(9) 0.0277(10) -0.0006(7) 0.0062(7) -0.0005(7)
C45 0.0209(9) 0.0205(9) 0.0174(9) -0.0014(6) 0.0062(7) 0.0014(6)
C46 0.0206(8) 0.0219(8) 0.0224(9) -0.0002(7) 0.0043(7) -0.0011(6)
C47 0.0290(10) 0.0217(8) 0.0240(9) 0.0056(7) 0.0077(7) 0.0041(7)
C48 0.0295(10) 0.0204(8) 0.0284(10) 0.0020(7) 0.0132(8) -0.0020(7)
C49 0.0222(9) 0.0245(9) 0.0262(9) -0.0017(7) 0.0055(7) -0.0047(7)
C50 0.0237(9) 0.0227(8) 0.0181(8) -0.0001(6) 0.0027(7) -0.0020(7)
B1 0.0187(9) 0.0197(9) 0.0158(9) -0.0007(7) 0.0010(7) -0.0018(7)

loop_
_geom_bond_atom_site_label_1
_geom_bond_atom_site_label_2
_geom_bond_distance
_geom_bond_site_symmetry_2
_geom_bond_publ_flag
Ir1 C0 1.9119(19) . ?
Ir1 C9 2.0477(18) . ?
Ir1 C1 2.1487(17) . ?
Ir1 C2 2.1689(19) . ?
Ir1 C6 2.2665(17) . ?
Ir1 C5 2.2775(18) . ?
Ir1 P1 2.3613(5) . ?
O0 C0 1.140(2) . ?
P1 C15 1.8183(18) . ?
P1 C13 1.8279(17) . ?
P1 C21 1.8301(18) . ?
N1 C9 1.355(2) . ?
N1 C10 1.387(3) . ?
N1 C14 1.464(3) . ?
N2 C9 1.356(2) . ?
N2 C11 1.382(2) . ?
N2 C12 1.464(2) . ?
C1 C2 1.436(2) . ?
C1 C8 1.510(3) . ?
C1 H1 0.93(2) . ?
C2 C3 1.521(2) . ?
C2 H2 0.944(19) . ?
C3 C4 1.521(3) . ?
C3 H3A 0.9900 . ?
C3 H3B 0.9900 . ?
C4 C5 1.511(3) . ?
C4 H4A 0.9900 . ?
C4 H4B 0.9900 . ?
C5 C6 1.389(3) . ?
C5 H5 0.95(2) . ?
C6 C7 1.519(3) . ?
C6 H6 0.94(2) . ?
C7 C8 1.540(3) . ?
C7 H7A 0.9900 . ?
C7 H7B 0.9900 . ?
C8 H8A 0.9900 . ?
C8 H8B 0.9900 . ?
C10 C11 1.333(3) . ?
C10 H10 0.9500 . ?
C11 H11 0.9500 . ?
C12 C13 1.526(2) . ?
C12 H12A 0.9900 . ?
C12 H12B 0.9900 . ?
C13 H13A 0.9900 . ?
C13 H13B 0.9900 . ?
C14 H14A 0.9800 . ?
C14 H14B 0.9800 . ?
C14 H14C 0.9800 . ?
C15 C16 1.391(2) . ?
C15 C20 1.398(2) . ?
C16 C17 1.391(3) . ?
C16 H16 0.9500 . ?
C17 C18 1.390(3) . ?
C17 H17 0.9500 . ?
C18 C19 1.373(3) . ?
C18 H18 0.9500 . ?
C19 C20 1.388(2) . ?
C19 H19 0.9500 . ?
C20 H20 0.9500 . ?
C21 C22 1.394(2) . ?
C21 C26 1.397(2) . ?
C22 C23 1.394(3) . ?
C22 H22 0.9500 . ?
C23 C24 1.381(3) . ?
C23 H23 0.9500 . ?
C24 C25 1.387(3) . ?
C24 H24 0.9500 . ?
C25 C26 1.383(3) . ?
C25 H25 0.9500 . ?
C26 H26 0.9500 . ?
C27 C28 1.402(2) . ?
C27 C32 1.405(2) . ?
C27 B1 1.648(3) . ?
C28 C29 1.392(3) . ?
C28 H28 0.9500 . ?
C29 C30 1.388(3) . ?
C29 H29 0.9500 . ?
C30 C31 1.385(3) . ?
C30 H30 0.9500 . ?
C31 C32 1.393(2) . ?
C31 H31 0.9500 . ?
C32 H32 0.9500 . ?
C33 C34 1.397(2) . ?
C33 C38 1.402(2) . ?
C33 B1 1.650(2) . ?
C34 C35 1.393(2) . ?
C34 H34 0.9500 . ?
C35 C36 1.381(3) . ?
C35 H35 0.9500 . ?
C36 C37 1.385(3) . ?
C36 H36 0.9500 . ?
C37 C38 1.395(2) . ?
C37 H37 0.9500 . ?
C38 H38 0.9500 . ?
C39 C40 1.397(2) . ?
C39 C44 1.403(2) . ?
C39 B1 1.645(3) . ?
C40 C41 1.392(3) . ?
C40 H40 0.9500 . ?
C41 C42 1.378(3) . ?
C41 H41 0.9500 . ?
C42 C43 1.377(3) . ?
C42 H42 0.9500 . ?
C43 C44 1.390(3) . ?
C43 H43 0.9500 . ?
C44 H44 0.9500 . ?
C45 C46 1.395(2) . ?
C45 C50 1.404(2) . ?
C45 B1 1.646(3) . ?
C46 C47 1.393(2) . ?
C46 H46 0.9500 . ?
C47 C48 1.387(3) . ?
C47 H47 0.9500 . ?
C48 C49 1.385(3) . ?
C48 H48 0.9500 . ?
C49 C50 1.393(2) . ?
C49 H49 0.9500 . ?
C50 H50 0.9500 . ?
